data_2015820
loop_
_publ_author_name
'Srinivasan, Bikshandarkoil R. '
'Naik, Ashish R. '
'N\"ather, Christian'
'Bensch, Wolfgang'

_publ_section_title
;
 Competing hydrogen-bond acceptors in ethylenediammonium
 oxotrithiotungstate(VI)
;
_journal_coeditor_code AV3050
_journal_issue 3
_journal_name_full 'Acta Crystallographica Section C'
_journal_page_first m81
_journal_page_last m84
_journal_paper_doi 10.1107/S0108270106056393
_journal_volume 63
_journal_year 2007
_chemical_formula_iupac '(C2 H10 N2) [W O S3]'
_chemical_formula_moiety 'C2 H10 N2 +, O S3 W -'
_chemical_formula_sum 'C2 H10 N2 O S3 W'
_chemical_formula_weight 358.15
_chemical_name_common 'ethylenediammonium oxotrithiotungstate(VI)'
_chemical_name_systematic
;
ethylenediammonium oxotrithiotungstate(VI)
;
_space_group_IT_number 14
_symmetry_cell_setting monoclinic
_symmetry_space_group_name_Hall '-P 2yn'
_symmetry_space_group_name_H-M 'P 1 21/n 1'
_atom_sites_solution_hydrogens geom
_atom_sites_solution_primary direct
_atom_sites_solution_secondary difmap
_audit_creation_method SHELXL-97
_cell_angle_alpha 90.00
_cell_angle_beta 90.631(12)
_cell_angle_gamma 90.00
_cell_formula_units_Z 4
_cell_length_a 8.8191(14)
_cell_length_b 10.7923(18)
_cell_length_c 9.3793(14)
_cell_measurement_reflns_used 100
_cell_measurement_temperature 293(2)
_cell_measurement_theta_max 30.5
_cell_measurement_theta_min 20.1
_cell_volume 892.7(2)
_computing_cell_refinement DIF4
_computing_data_collection 'DIF4 (Stoe & Cie, 1998)'
_computing_data_reduction 'REDU4 (Stoe & Cie, 1998)'
_computing_molecular_graphics 'DIAMOND (Brandenburg, 1999)'
_computing_publication_material 'CIFTAB in SHELXTL (Bruker, 1998)'
_computing_structure_refinement 'SHELXL97 (Sheldrick, 1997)'
_computing_structure_solution 'SHELXS97 (Sheldrick, 1997)'
_diffrn_ambient_temperature 293(2)
_diffrn_measured_fraction_theta_full 0.999
_diffrn_measured_fraction_theta_max 0.999
_diffrn_measurement_device_type 'Stoe AED-II four-circle'
_diffrn_measurement_method \w/\q
_diffrn_radiation_monochromator graphite
_diffrn_radiation_source 'fine-focus sealed tube'
_diffrn_radiation_type MoK\a
_diffrn_radiation_wavelength 0.71073
_diffrn_reflns_av_R_equivalents 0.0272
_diffrn_reflns_av_sigmaI/netI 0.0289
_diffrn_reflns_limit_h_max 12
_diffrn_reflns_limit_h_min 0
_diffrn_reflns_limit_k_max 15
_diffrn_reflns_limit_k_min -1
_diffrn_reflns_limit_l_max 13
_diffrn_reflns_limit_l_min -13
_diffrn_reflns_number 3022
_diffrn_reflns_theta_full 30.01
_diffrn_reflns_theta_max 30.01
_diffrn_reflns_theta_min 2.88
_diffrn_standards_decay_% 0
_diffrn_standards_interval_time 'every 120 min'
_diffrn_standards_number 4
_exptl_absorpt_coefficient_mu 13.576
_exptl_absorpt_correction_T_max 0.135
_exptl_absorpt_correction_T_min 0.091
_exptl_absorpt_correction_type numerical
_exptl_absorpt_process_details '(X-SHAPE; Stoe & Cie, 1998)'
_exptl_crystal_colour yellow
_exptl_crystal_density_diffrn 2.665
_exptl_crystal_density_method 'not measured'
_exptl_crystal_description block
_exptl_crystal_F_000 664
_exptl_crystal_size_max 0.19
_exptl_crystal_size_mid 0.18
_exptl_crystal_size_min 0.17
_refine_diff_density_max 1.791
_refine_diff_density_min -2.128
_refine_ls_extinction_coef 0.0020(2)
_refine_ls_extinction_expression Fc^*^=kFc[1+0.001xFc^2^\l^3^/sin(2\q)]^-1/4^
_refine_ls_extinction_method SHELXL97
_refine_ls_goodness_of_fit_ref 1.075
_refine_ls_hydrogen_treatment constr
_refine_ls_matrix_type full
_refine_ls_number_parameters 85
_refine_ls_number_reflns 2602
_refine_ls_number_restraints 0
_refine_ls_restrained_S_all 1.075
_refine_ls_R_factor_all 0.0404
_refine_ls_R_factor_gt 0.0261
_refine_ls_shift/su_max 0.001
_refine_ls_shift/su_mean 0.000
_refine_ls_structure_factor_coef Fsqd
_refine_ls_weighting_details 'calc w=1/[\s^2^(Fo^2^)+(0.0334P)^2^+2.4809P] where P=(Fo^2^+2Fc^2^)/3'
_refine_ls_weighting_scheme calc
_refine_ls_wR_factor_gt 0.0663
_refine_ls_wR_factor_ref 0.0697
_reflns_number_gt 2052
_reflns_number_total 2602
_reflns_threshold_expression >2sigma(I)
_cod_data_source_file av3050.cif
_cod_data_source_block I
_cod_original_sg_symbol_H-M 'P 21/n'
_cod_database_code 2015820
_cod_database_fobs_code 2015820

loop_
_symmetry_equiv_pos_as_xyz
'x, y, z'
'-x+1/2, y+1/2, -z+1/2'
'-x, -y, -z'
'x-1/2, -y-1/2, z-1/2'

loop_
_atom_site_type_symbol
_atom_site_label
_atom_site_fract_x
_atom_site_fract_y
_atom_site_fract_z
_atom_site_U_iso_or_equiv
_atom_site_adp_type
_atom_site_calc_flag
_atom_site_refinement_flags
_atom_site_occupancy
W W1 0.23427(2) 0.62410(2) 0.188568(19) 0.02179(8) Uani d . 1
S S1 0.03782(16) 0.61605(15) 0.33097(16) 0.0339(3) Uani d . 1
S S2 0.23135(19) 0.46562(14) 0.04054(15) 0.0339(3) Uani d . 1
S S3 0.2303(2) 0.79721(14) 0.06900(17) 0.0378(3) Uani d . 1
O O1 0.4038(4) 0.6187(4) 0.2927(5) 0.0327(8) Uani d . 1
N N1 0.5718(5) 0.8387(5) 0.2825(5) 0.0292(9) Uani d . 1
H H1N1 0.6153 0.8627 0.3641 0.044 Uiso calc R 1
H H2N1 0.5082 0.7765 0.2994 0.044 Uiso calc R 1
H H3N1 0.5209 0.9019 0.2443 0.044 Uiso calc R 1
N N2 0.9214(6) 0.9070(5) 0.2668(6) 0.0383(12) Uani d . 1
H H1N2 0.8755 0.9298 0.3466 0.057 Uiso calc R 1
H H2N2 0.9897 0.9639 0.2432 0.057 Uiso calc R 1
H H3N2 0.9675 0.8345 0.2805 0.057 Uiso calc R 1
C C1 0.6906(7) 0.7969(6) 0.1820(6) 0.0340(12) Uani d . 1
H H1A 0.6423 0.7718 0.0932 0.041 Uiso calc R 1
H H1B 0.7414 0.7249 0.2220 0.041 Uiso calc R 1
C C2 0.8076(7) 0.8948(7) 0.1506(7) 0.0413(15) Uani d . 1
H H2A 0.8587 0.8739 0.0628 0.050 Uiso calc R 1
H H2B 0.7571 0.9738 0.1366 0.050 Uiso calc R 1

loop_
_atom_site_aniso_label
_atom_site_aniso_U_11
_atom_site_aniso_U_22
_atom_site_aniso_U_33
_atom_site_aniso_U_12
_atom_site_aniso_U_13
_atom_site_aniso_U_23
W1 0.02061(10) 0.02227(11) 0.02250(11) -0.00107(8) -0.00015(6) -0.00098(8)
S1 0.0291(6) 0.0346(7) 0.0383(7) -0.0028(6) 0.0095(5) -0.0052(6)
S2 0.0447(8) 0.0270(6) 0.0300(6) -0.0008(6) 0.0050(6) -0.0065(5)
S3 0.0516(9) 0.0268(7) 0.0349(7) -0.0049(6) -0.0023(6) 0.0070(6)
O1 0.0265(17) 0.0297(19) 0.042(2) -0.0019(17) -0.0037(16) 0.0007(18)
N1 0.027(2) 0.028(2) 0.033(2) -0.0030(17) -0.0015(18) -0.0030(19)
N2 0.030(2) 0.038(3) 0.047(3) -0.003(2) 0.004(2) -0.004(2)
C1 0.033(3) 0.036(3) 0.033(3) -0.003(2) 0.002(2) -0.007(2)
C2 0.034(3) 0.053(4) 0.037(3) 0.001(3) -0.001(2) 0.012(3)

loop_
_atom_type_symbol
_atom_type_description
_atom_type_scat_dispersion_real
_atom_type_scat_dispersion_imag
_atom_type_scat_source
C C 0.0033 0.0016 'International Tables Vol C Tables 4.2.6.8 and 6.1.1.4'
H H 0.0000 0.0000 'International Tables Vol C Tables 4.2.6.8 and 6.1.1.4'
N N 0.0061 0.0033 'International Tables Vol C Tables 4.2.6.8 and 6.1.1.4'
O O 0.0106 0.0060 'International Tables Vol C Tables 4.2.6.8 and 6.1.1.4'
S S 0.1246 0.1234 'International Tables Vol C Tables 4.2.6.8 and 6.1.1.4'
W W -0.8490 6.8722 'International Tables Vol C Tables 4.2.6.8 and 6.1.1.4'

loop_
_geom_angle_atom_site_label_1
_geom_angle_atom_site_label_2
_geom_angle_atom_site_label_3
_geom_angle
_geom_angle_publ_flag
O1 W1 S3 108.63(14) y
O1 W1 S1 109.15(14) y
S3 W1 S1 109.75(7) y
O1 W1 S2 108.95(15) y
S3 W1 S2 109.96(6) y
S1 W1 S2 110.36(6) y
C1 N1 H1N1 109.5 n
C1 N1 H2N1 109.5 n
H1N1 N1 H2N1 109.5 n
C1 N1 H3N1 109.5 n
H1N1 N1 H3N1 109.5 n
H2N1 N1 H3N1 109.5 n
C2 N2 H1N2 109.5 n
C2 N2 H2N2 109.5 n
H1N2 N2 H2N2 109.5 n
C2 N2 H3N2 109.5 n
H1N2 N2 H3N2 109.5 n
H2N2 N2 H3N2 109.5 n
N1 C1 C2 113.5(5) y
N1 C1 H1A 108.9 n
C2 C1 H1A 108.9 n
N1 C1 H1B 108.9 n
C2 C1 H1B 108.9 n
H1A C1 H1B 107.7 n
N2 C2 C1 112.2(5) y
N2 C2 H2A 109.2 n
C1 C2 H2A 109.2 n
N2 C2 H2B 109.2 n
C1 C2 H2B 109.2 n
H2A C2 H2B 107.9 n

loop_
_geom_bond_atom_site_label_1
_geom_bond_atom_site_label_2
_geom_bond_distance
_geom_bond_publ_flag
W1 O1 1.778(4) y
W1 S3 2.1791(15) y
W1 S1 2.2010(14) y
W1 S2 2.2029(14) y
N1 C1 1.487(7) y
N1 H1N1 0.8900 n
N1 H2N1 0.8900 n
N1 H3N1 0.8900 n
N2 C2 1.479(8) y
N2 H1N2 0.8900 n
N2 H2N2 0.8900 n
N2 H3N2 0.8900 n
C1 C2 1.508(9) y
C1 H1A 0.9700 n
C1 H1B 0.9700 n
C2 H2A 0.9700 n
C2 H2B 0.9700 n

loop_
_geom_hbond_atom_site_label_D
_geom_hbond_atom_site_label_H
_geom_hbond_atom_site_label_A
_geom_hbond_site_symmetry_A
_geom_hbond_distance_DH
_geom_hbond_distance_HA
_geom_hbond_distance_DA
_geom_hbond_angle_DHA
N1 H1N1 S2 4_676 0.89 2.68 3.496(5) 153
N1 H1N1 S3 4_676 0.89 2.77 3.353(5) 125
N1 H2N1 O1 . 0.89 1.94 2.801(6) 163
N1 H3N1 S1 2 0.89 2.47 3.317(5) 159
N2 H1N2 S2 4_676 0.89 2.50 3.375(6) 168
N2 H2N2 O1 2_655 0.89 1.95 2.816(7) 165
N2 H3N2 S1 1_655 0.89 2.48 3.356(6) 167
C1 H1A S1 4_675 0.97 2.88 3.666(6) 138
C2 H2A O1 4_675 0.97 2.57 3.474(8) 155

loop_
_cod_related_entry_id
_cod_related_entry_database
_cod_related_entry_code
1 ChemSpider 30654053
